data_7053406
loop_
_publ_author_name
'Dechambenoit, Pierre'
'Ferlay, Sylvie'
'Kyritsakas, Nathalie'
'Hosseini, Mir Wais'

_publ_section_title
;
 Amidinium based ionic liquids
;
_journal_issue 6
_journal_name_full 'New Journal of Chemistry'
_journal_page_first 1184
_journal_paper_doi 10.1039/b9nj00625g
_journal_volume 34
_journal_year 2010
_chemical_formula_moiety 'C40 H72 N4, 2Br, 3( H2 O)'
_chemical_formula_sum 'C40 H78 Br2 N4 O3'
_chemical_formula_weight 822.88
_chemical_name_systematic
;
?
;
_space_group_IT_number 2
_symmetry_cell_setting triclinic
_symmetry_space_group_name_Hall '-P 1'
_symmetry_space_group_name_H-M 'P -1'
_atom_sites_solution_hydrogens geom
_atom_sites_solution_primary direct
_atom_sites_solution_secondary difmap
_audit_creation_method SHELXL-97
_cell_angle_alpha 81.5990(10)
_cell_angle_beta 88.3960(10)
_cell_angle_gamma 73.3400(10)
_cell_formula_units_Z 2
_cell_length_a 7.4346(2)
_cell_length_b 12.6309(3)
_cell_length_c 24.8045(7)
_cell_measurement_reflns_used 8783
_cell_measurement_temperature 173(2)
_cell_measurement_theta_max 0.00
_cell_measurement_theta_min 0.00
_cell_volume 2207.33(10)
_computing_cell_refinement 'Bruker SMART'
_computing_data_collection 'Bruker SMART'
_computing_data_reduction 'Bruker SAINT'
_computing_molecular_graphics 'Bruker SHELXTL'
_computing_publication_material 'Bruker SHELXTL'
_computing_structure_refinement 'SHELXL-97 (Sheldrick, 1997)'
_computing_structure_solution 'SHELXS-97 (Sheldrick, 1990)'
_diffrn_ambient_temperature 173(2)
_diffrn_measured_fraction_theta_full 0.992
_diffrn_measured_fraction_theta_max 0.992
_diffrn_measurement_device_type 'CCD area detector'
_diffrn_measurement_method 'phi and omega scans'
_diffrn_radiation_monochromator graphite
_diffrn_radiation_source 'fine-focus sealed tube'
_diffrn_radiation_type MoK\a
_diffrn_radiation_wavelength 0.71073
_diffrn_reflns_av_R_equivalents 0.0244
_diffrn_reflns_av_sigmaI/netI 0.0263
_diffrn_reflns_limit_h_max 10
_diffrn_reflns_limit_h_min -10
_diffrn_reflns_limit_k_max 17
_diffrn_reflns_limit_k_min -17
_diffrn_reflns_limit_l_max 35
_diffrn_reflns_limit_l_min -35
_diffrn_reflns_number 49155
_diffrn_reflns_theta_full 30.38
_diffrn_reflns_theta_max 30.38
_diffrn_reflns_theta_min 1.78
_exptl_absorpt_coefficient_mu 1.874
_exptl_absorpt_correction_T_max 0.8645
_exptl_absorpt_correction_T_min 0.8347
_exptl_absorpt_correction_type multi-scan
_exptl_absorpt_process_details sadabs
_exptl_crystal_colour colorless
_exptl_crystal_density_diffrn 1.238
_exptl_crystal_density_meas ?
_exptl_crystal_density_method 'not measured'
_exptl_crystal_description prism
_exptl_crystal_F_000 880
_exptl_crystal_size_max 0.10
_exptl_crystal_size_mid 0.10
_exptl_crystal_size_min 0.08
_refine_diff_density_max 1.797
_refine_diff_density_min -2.125
_refine_diff_density_rms 0.113
_refine_ls_extinction_method none
_refine_ls_goodness_of_fit_ref 1.054
_refine_ls_hydrogen_treatment constr
_refine_ls_matrix_type full
_refine_ls_number_parameters 408
_refine_ls_number_reflns 13224
_refine_ls_number_restraints 0
_refine_ls_restrained_S_all 1.054
_refine_ls_R_factor_all 0.0778
_refine_ls_R_factor_gt 0.0600
_refine_ls_shift/su_max 0.002
_refine_ls_shift/su_mean 0.000
_refine_ls_structure_factor_coef Fsqd
_refine_ls_weighting_details 'calc w=1/[\s^2^(Fo^2^)+(0.1006P)^2^+5.2794P] where P=(Fo^2^+2Fc^2^)/3'
_refine_ls_weighting_scheme calc
_refine_ls_wR_factor_gt 0.1898
_refine_ls_wR_factor_ref 0.2039
_reflns_number_gt 10187
_reflns_number_total 13224
_reflns_threshold_expression >2sigma(I)
_cod_data_source_file b9nj00625g.txt
_cod_data_source_block e683a
_cod_depositor_comments
;
The following automatic conversions were performed:

'_symmetry_cell_setting' value 'Triclinic' changed to 'triclinic'
according to /home/saulius/struct/CIF-dictionaries/cif_core.dic
dictionary named 'cif_core.dic' version 2.4.2 from 2011-04-26.

Automatic conversion script
Id: cif_fix_values 1891 2012-01-12 08:04:46Z andrius 

The following automatic conversions were performed:

'_exptl_crystal_density_meas' value 'none' was changed to '?' - the
value is perceived as not measured.

Automatic conversion script
Id: cif_fix_values 3008 2015-01-20 13:52:24Z robertas 
;
_cod_original_sg_symbol_H-M P-1
_cod_database_code 7053406

loop_
_symmetry_equiv_pos_as_xyz
'x, y, z'
'-x, -y, -z'

loop_
_atom_site_label
_atom_site_type_symbol
_atom_site_fract_x
_atom_site_fract_y
_atom_site_fract_z
_atom_site_U_iso_or_equiv
_atom_site_adp_type
_atom_site_occupancy
_atom_site_symmetry_multiplicity
_atom_site_calc_flag
_atom_site_refinement_flags
_atom_site_disorder_assembly
_atom_site_disorder_group
Br1 Br 0.17924(5) 0.87073(3) 0.806868(16) 0.03717(11) Uani 1 1 d . . .
Br2 Br 0.45755(5) 0.28041(3) 0.889135(15) 0.03331(11) Uani 1 1 d . . .
C1 C 1.0540(4) 0.6642(2) 0.11774(12) 0.0224(5) Uani 1 1 d . . .
N1 N 1.0266(5) 0.7343(2) 0.15372(12) 0.0322(6) Uani 1 1 d . . .
C2 C 0.9509(9) 0.8553(3) 0.13627(19) 0.0571(13) Uani 1 1 d . . .
H2A H 0.8122 0.8767 0.1382 0.069 Uiso 1 1 calc R . .
H2B H 0.9975 0.8960 0.1614 0.069 Uiso 1 1 calc R . .
C3 C 1.0061(8) 0.8880(3) 0.0805(2) 0.0505(11) Uani 1 1 d . . .
H3A H 1.1427 0.8792 0.0798 0.061 Uiso 1 1 calc R . .
H3B H 0.9397 0.9675 0.0683 0.061 Uiso 1 1 calc R . .
C4 C 0.9595(5) 0.8178(3) 0.04267(14) 0.0315(7) Uani 1 1 d . . .
H4A H 0.8217 0.8388 0.0371 0.038 Uiso 1 1 calc R . .
H4B H 1.0174 0.8314 0.0069 0.038 Uiso 1 1 calc R . .
N2 N 1.0288(4) 0.6984(2) 0.06513(11) 0.0242(5) Uani 1 1 d . . .
C5 C 1.0478(6) 0.6979(3) 0.21272(14) 0.0342(7) Uani 1 1 d . . .
H5A H 1.1385 0.7306 0.2277 0.041 Uiso 1 1 calc R . .
H5B H 1.0985 0.6156 0.2199 0.041 Uiso 1 1 calc R . .
C6 C 0.8619(6) 0.7336(4) 0.24089(15) 0.0410(9) Uani 1 1 d . . .
H6A H 0.7730 0.6991 0.2264 0.049 Uiso 1 1 calc R . .
H6B H 0.8097 0.8156 0.2323 0.049 Uiso 1 1 calc R . .
C7 C 0.8775(6) 0.7009(3) 0.30268(14) 0.0346(7) Uani 1 1 d . . .
H7A H 0.8978 0.6194 0.3120 0.042 Uiso 1 1 calc R . .
H7B H 0.9868 0.7193 0.3166 0.042 Uiso 1 1 calc R . .
C8 C 0.6995(6) 0.7626(3) 0.32971(14) 0.0367(8) Uani 1 1 d . . .
H8A H 0.5937 0.7383 0.3177 0.044 Uiso 1 1 calc R . .
H8B H 0.6729 0.8435 0.3164 0.044 Uiso 1 1 calc R . .
C9 C 0.7048(5) 0.7462(3) 0.39185(14) 0.0326(7) Uani 1 1 d . . .
H9A H 0.8163 0.7641 0.4045 0.039 Uiso 1 1 calc R . .
H9B H 0.7167 0.6669 0.4059 0.039 Uiso 1 1 calc R . .
C10 C 0.5281(5) 0.8201(3) 0.41474(14) 0.0345(7) Uani 1 1 d . . .
H10A H 0.5121 0.8985 0.3981 0.041 Uiso 1 1 calc R . .
H10B H 0.4183 0.7984 0.4036 0.041 Uiso 1 1 calc R . .
C11 C 0.5282(5) 0.8144(3) 0.47638(14) 0.0334(7) Uani 1 1 d . . .
H11A H 0.5406 0.7366 0.4933 0.040 Uiso 1 1 calc R . .
H11B H 0.6385 0.8351 0.4879 0.040 Uiso 1 1 calc R . .
C12 C 0.3511(5) 0.8911(3) 0.49687(15) 0.0346(7) Uani 1 1 d . . .
H12A H 0.2415 0.8695 0.4856 0.041 Uiso 1 1 calc R . .
H12B H 0.3380 0.9685 0.4791 0.041 Uiso 1 1 calc R . .
C13 C 0.3471(5) 0.8892(3) 0.55836(15) 0.0353(7) Uani 1 1 d . . .
H13A H 0.3602 0.8119 0.5762 0.042 Uiso 1 1 calc R . .
H13B H 0.4563 0.9112 0.5698 0.042 Uiso 1 1 calc R . .
C14 C 0.1688(5) 0.9663(3) 0.57795(15) 0.0336(7) Uani 1 1 d . . .
H14A H 0.0600 0.9437 0.5668 0.040 Uiso 1 1 calc R . .
H14B H 0.1552 1.0433 0.5597 0.040 Uiso 1 1 calc R . .
C15 C 0.1637(6) 0.9662(4) 0.63931(15) 0.0389(8) Uani 1 1 d . . .
H15A H 0.1760 0.8894 0.6577 0.047 Uiso 1 1 calc R . .
H15B H 0.2726 0.9885 0.6506 0.047 Uiso 1 1 calc R . .
C16 C -0.0153(6) 1.0444(4) 0.65799(18) 0.0457(9) Uani 1 1 d . . .
H16A H -0.0266 1.1210 0.6408 0.069 Uiso 1 1 calc R . .
H16B H -0.0110 1.0405 0.6977 0.069 Uiso 1 1 calc R . .
H16C H -0.1237 1.0220 0.6475 0.069 Uiso 1 1 calc R . .
C17 C 1.0410(5) 0.6222(3) 0.02534(14) 0.0327(7) Uani 1 1 d . . .
H17A H 1.1196 0.5477 0.0403 0.049 Uiso 1 1 calc R . .
H17B H 1.0968 0.6494 -0.0082 0.049 Uiso 1 1 calc R . .
H17C H 0.9149 0.6185 0.0172 0.049 Uiso 1 1 calc R . .
C18 C 1.1162(4) 0.5415(2) 0.13685(12) 0.0218(5) Uani 1 1 d . . .
C19 C 0.9837(4) 0.4843(3) 0.14900(14) 0.0268(6) Uani 1 1 d . . .
H19 H 0.8537 0.5233 0.1467 0.032 Uiso 1 1 calc R . .
C20 C 1.0421(4) 0.3687(2) 0.16473(14) 0.0257(6) Uani 1 1 d . . .
H20 H 0.9525 0.3284 0.1732 0.031 Uiso 1 1 calc R . .
C21 C 1.2338(4) 0.3134(2) 0.16785(12) 0.0213(5) Uani 1 1 d . . .
C22 C 1.3666(4) 0.3713(2) 0.15591(14) 0.0253(6) Uani 1 1 d . . .
H22 H 1.4967 0.3326 0.1585 0.030 Uiso 1 1 calc R . .
C23 C 1.3080(4) 0.4859(3) 0.14028(14) 0.0259(6) Uani 1 1 d . . .
H23 H 1.3975 0.5263 0.1320 0.031 Uiso 1 1 calc R . .
C24 C 1.2984(4) 0.1897(2) 0.18135(12) 0.0220(5) Uani 1 1 d . . .
N3 N 1.3483(4) 0.1436(2) 0.23202(11) 0.0292(6) Uani 1 1 d . B .
C25 C 1.4236(6) 0.0224(3) 0.24657(16) 0.0410(9) Uani 1 1 d . . .
H25A H 1.3908 0.0000 0.2847 0.049 Uiso 1 1 calc R . .
H25B H 1.5622 0.0008 0.2441 0.049 Uiso 1 1 calc R . .
C26 C 1.3453(6) -0.0368(3) 0.20925(19) 0.0437(9) Uani 1 1 d . . .
H26A H 1.2096 -0.0253 0.2160 0.052 Uiso 1 1 calc R . .
H26B H 1.4091 -0.1180 0.2164 0.052 Uiso 1 1 calc R . .
C27 C 1.3736(7) 0.0073(3) 0.15109(18) 0.0435(9) Uani 1 1 d . . .
H27A H 1.5085 -0.0180 0.1424 0.052 Uiso 1 1 calc R . .
H27B H 1.3037 -0.0229 0.1267 0.052 Uiso 1 1 calc R . .
N4 N 1.3082(4) 0.1296(2) 0.14162(11) 0.0259(5) Uani 1 1 d . . .
C28 C 1.3463(5) 0.2099(3) 0.27600(14) 0.0345(7) Uani 1 1 d . . .
H28A H 1.4684 0.1797 0.2957 0.041 Uiso 1 1 calc R A 1
H28B H 1.3380 0.2872 0.2591 0.041 Uiso 1 1 calc R A 1
C29 C 1.1451(14) 0.2377(13) 0.3031(4) 0.0696(8) Uani 0.532(7) 1 d P B 2
H29A H 1.0541 0.2983 0.2795 0.084 Uiso 0.532(7) 1 calc PR B 2
H29B H 1.0987 0.1709 0.3086 0.084 Uiso 0.532(7) 1 calc PR B 2
C29A C 1.2008(16) 0.2151(15) 0.3153(5) 0.0696(8) Uani 0.468(7) 1 d P B 1
H29C H 1.0818 0.2403 0.2940 0.084 Uiso 0.468(7) 1 calc PR B 1
H29D H 1.2144 0.1367 0.3315 0.084 Uiso 0.468(7) 1 calc PR B 1
C30 C 1.1690(7) 0.2751(6) 0.35878(19) 0.0696(8) Uani 1 1 d . . .
C31 C 0.9757(14) 0.3117(13) 0.3865(4) 0.0696(8) Uani 0.532(7) 1 d P B 2
H31A H 0.8929 0.3773 0.3635 0.084 Uiso 0.532(7) 1 calc PR B 2
H31B H 0.9160 0.2504 0.3897 0.084 Uiso 0.532(7) 1 calc PR B 2
C31A C 1.0446(16) 0.2843(14) 0.4001(5) 0.0696(8) Uani 0.468(7) 1 d P B 1
H31C H 1.0687 0.2058 0.4176 0.084 Uiso 0.468(7) 1 calc PR B 1
H31D H 0.9231 0.3016 0.3805 0.084 Uiso 0.468(7) 1 calc PR B 1
C32 C 0.9964(7) 0.3415(6) 0.44308(19) 0.0696(8) Uani 1 1 d . . .
C33 C 0.8070(14) 0.3801(13) 0.4716(4) 0.0696(8) Uani 0.532(7) 1 d P B 2
H33A H 0.7269 0.4481 0.4495 0.084 Uiso 0.532(7) 1 calc PR B 2
H33B H 0.7424 0.3212 0.4737 0.084 Uiso 0.532(7) 1 calc PR B 2
C33A C 0.8809(16) 0.3494(14) 0.4853(4) 0.0696(8) Uani 0.468(7) 1 d P B 1
H33C H 0.9126 0.2708 0.5031 0.084 Uiso 0.468(7) 1 calc PR B 1
H33D H 0.7581 0.3626 0.4670 0.084 Uiso 0.468(7) 1 calc PR B 1
C34 C 0.8292(7) 0.4052(6) 0.52883(19) 0.0696(8) Uani 1 1 d . . .
C35A C 0.7173(16) 0.4098(14) 0.5716(4) 0.0696(8) Uani 0.468(7) 1 d P B 1
H35A H 0.7543 0.3311 0.5893 0.084 Uiso 0.468(7) 1 calc PR B 1
H35B H 0.5937 0.4207 0.5543 0.084 Uiso 0.468(7) 1 calc PR B 1
C35 C 0.6450(14) 0.4450(13) 0.5584(4) 0.0696(8) Uani 0.532(7) 1 d P B 2
H35C H 0.5668 0.5147 0.5371 0.084 Uiso 0.532(7) 1 calc PR B 2
H35D H 0.5765 0.3880 0.5598 0.084 Uiso 0.532(7) 1 calc PR B 2
C36 C 0.6678(7) 0.4664(6) 0.61549(19) 0.0696(8) Uani 1 1 d . . .
C37 C 0.4919(17) 0.5009(16) 0.6473(5) 0.0755(13) Uani 0.532(7) 1 d P B 2
H37A H 0.4069 0.5681 0.6259 0.091 Uiso 0.532(7) 1 calc PR B 2
H37B H 0.4299 0.4407 0.6497 0.091 Uiso 0.532(7) 1 calc PR B 2
C37A C 0.5500(19) 0.4698(18) 0.6579(6) 0.0755(13) Uani 0.468(7) 1 d P B 1
H37C H 0.5803 0.3905 0.6745 0.091 Uiso 0.468(7) 1 calc PR B 1
H37D H 0.4261 0.4858 0.6398 0.091 Uiso 0.468(7) 1 calc PR B 1
C38 C 0.5067(8) 0.5259(7) 0.7026(2) 0.0755(13) Uani 1 1 d . . .
C39 C 0.3550(8) 0.5434(7) 0.7393(2) 0.0755(13) Uani 1 1 d . B .
H39A H 0.2426 0.5383 0.7214 0.113 Uiso 1 1 calc R . .
H39B H 0.3309 0.6176 0.7503 0.113 Uiso 1 1 calc R . .
H39C H 0.3866 0.4864 0.7715 0.113 Uiso 1 1 calc R . .
C40 C 1.2408(5) 0.1798(3) 0.08650(14) 0.0341(7) Uani 1 1 d . . .
H40A H 1.1053 0.1904 0.0841 0.051 Uiso 1 1 calc R . .
H40B H 1.3054 0.1305 0.0606 0.051 Uiso 1 1 calc R . .
H40C H 1.2664 0.2523 0.0778 0.051 Uiso 1 1 calc R . .
O1 O 0.4619(6) 0.3949(3) 0.00540(16) 0.0650(10) Uani 1 1 d . . .
O2 O 0.2916(6) 0.7991(4) 0.93820(15) 0.0707(11) Uani 1 1 d . . .
O3 O 0.6077(5) 0.0726(3) 0.99145(14) 0.0590(9) Uani 1 1 d . . .

loop_
_atom_site_aniso_label
_atom_site_aniso_U_11
_atom_site_aniso_U_22
_atom_site_aniso_U_33
_atom_site_aniso_U_23
_atom_site_aniso_U_13
_atom_site_aniso_U_12
Br1 0.03485(19) 0.02874(18) 0.0457(2) -0.00311(14) -0.00071(15) -0.00647(14)
Br2 0.02768(17) 0.02413(16) 0.0468(2) -0.00195(13) -0.00467(13) -0.00640(12)
C1 0.0219(13) 0.0167(12) 0.0284(14) -0.0036(10) 0.0025(10) -0.0053(10)
N1 0.0499(17) 0.0171(12) 0.0282(13) -0.0047(10) 0.0034(12) -0.0070(11)
C2 0.102(4) 0.0191(16) 0.045(2) -0.0050(15) 0.007(2) -0.009(2)
C3 0.069(3) 0.0271(18) 0.054(3) -0.0014(17) -0.006(2) -0.0132(19)
C4 0.0386(17) 0.0184(13) 0.0329(16) 0.0038(11) -0.0007(13) -0.0042(12)
N2 0.0264(12) 0.0168(11) 0.0273(12) -0.0019(9) 0.0009(10) -0.0037(9)
C5 0.047(2) 0.0264(15) 0.0269(15) -0.0063(12) -0.0002(14) -0.0052(14)
C6 0.047(2) 0.042(2) 0.0253(16) -0.0038(14) -0.0009(14) -0.0004(17)
C7 0.0443(19) 0.0288(16) 0.0270(15) -0.0051(12) -0.0014(14) -0.0037(14)
C8 0.044(2) 0.0322(17) 0.0271(16) -0.0028(13) -0.0003(14) -0.0009(15)
C9 0.0382(17) 0.0315(16) 0.0260(15) -0.0016(12) -0.0015(13) -0.0079(14)
C10 0.0397(18) 0.0325(17) 0.0287(16) -0.0018(13) 0.0015(13) -0.0077(14)
C11 0.0340(17) 0.0380(18) 0.0281(15) -0.0027(13) 0.0016(13) -0.0114(14)
C12 0.0372(18) 0.0351(17) 0.0304(16) -0.0026(13) 0.0011(13) -0.0099(14)
C13 0.0327(17) 0.0419(19) 0.0308(16) -0.0043(14) 0.0012(13) -0.0104(15)
C14 0.0344(17) 0.0348(17) 0.0318(16) -0.0038(13) 0.0011(13) -0.0107(14)
C15 0.0382(19) 0.044(2) 0.0325(17) -0.0033(15) 0.0038(14) -0.0092(16)
C16 0.047(2) 0.045(2) 0.044(2) -0.0087(17) 0.0124(18) -0.0116(18)
C17 0.0414(18) 0.0268(15) 0.0296(16) -0.0069(12) -0.0009(13) -0.0078(14)
C18 0.0219(13) 0.0160(12) 0.0262(13) -0.0030(10) 0.0019(10) -0.0036(10)
C19 0.0190(12) 0.0203(13) 0.0373(16) 0.0003(11) 0.0016(11) -0.0017(10)
C20 0.0207(13) 0.0192(13) 0.0360(16) -0.0005(11) 0.0023(11) -0.0056(10)
C21 0.0232(13) 0.0155(11) 0.0237(13) -0.0022(9) -0.0003(10) -0.0033(10)
C22 0.0186(12) 0.0189(13) 0.0366(16) -0.0045(11) 0.0001(11) -0.0023(10)
C23 0.0203(13) 0.0209(13) 0.0369(16) -0.0057(11) 0.0025(11) -0.0062(11)
C24 0.0220(12) 0.0167(12) 0.0244(13) -0.0022(10) 0.0030(10) -0.0014(10)
N3 0.0330(14) 0.0225(12) 0.0242(12) -0.0009(10) 0.0010(10) 0.0034(10)
C25 0.048(2) 0.0231(15) 0.0367(18) 0.0068(13) 0.0032(16) 0.0080(15)
C26 0.044(2) 0.0172(14) 0.064(3) -0.0007(15) 0.0105(19) -0.0033(14)
C27 0.057(2) 0.0193(15) 0.051(2) -0.0139(15) 0.0067(18) -0.0020(15)
N4 0.0301(13) 0.0189(11) 0.0272(13) -0.0066(9) 0.0024(10) -0.0033(10)
C28 0.0368(17) 0.0353(17) 0.0245(15) -0.0073(13) -0.0042(13) 0.0023(14)
C29 0.0382(10) 0.126(2) 0.0361(10) -0.0390(12) 0.0003(8) 0.0031(12)
C29A 0.0382(10) 0.126(2) 0.0361(10) -0.0390(12) 0.0003(8) 0.0031(12)
C30 0.0382(10) 0.126(2) 0.0361(10) -0.0390(12) 0.0003(8) 0.0031(12)
C31 0.0382(10) 0.126(2) 0.0361(10) -0.0390(12) 0.0003(8) 0.0031(12)
C31A 0.0382(10) 0.126(2) 0.0361(10) -0.0390(12) 0.0003(8) 0.0031(12)
C32 0.0382(10) 0.126(2) 0.0361(10) -0.0390(12) 0.0003(8) 0.0031(12)
C33 0.0382(10) 0.126(2) 0.0361(10) -0.0390(12) 0.0003(8) 0.0031(12)
C33A 0.0382(10) 0.126(2) 0.0361(10) -0.0390(12) 0.0003(8) 0.0031(12)
C34 0.0382(10) 0.126(2) 0.0361(10) -0.0390(12) 0.0003(8) 0.0031(12)
C35A 0.0382(10) 0.126(2) 0.0361(10) -0.0390(12) 0.0003(8) 0.0031(12)
C35 0.0382(10) 0.126(2) 0.0361(10) -0.0390(12) 0.0003(8) 0.0031(12)
C36 0.0382(10) 0.126(2) 0.0361(10) -0.0390(12) 0.0003(8) 0.0031(12)
C37 0.056(2) 0.143(4) 0.0492(18) -0.054(2) 0.0202(15) -0.046(2)
C37A 0.056(2) 0.143(4) 0.0492(18) -0.054(2) 0.0202(15) -0.046(2)
C38 0.056(2) 0.143(4) 0.0492(18) -0.054(2) 0.0202(15) -0.046(2)
C39 0.056(2) 0.143(4) 0.0492(18) -0.054(2) 0.0202(15) -0.046(2)
C40 0.0404(18) 0.0377(18) 0.0243(15) -0.0091(13) 0.0005(13) -0.0090(15)
O1 0.066(2) 0.070(2) 0.064(2) -0.0297(19) 0.0053(18) -0.0180(19)
O2 0.057(2) 0.105(3) 0.0451(19) -0.003(2) 0.0008(16) -0.019(2)
O3 0.067(2) 0.0455(18) 0.0507(19) 0.0064(14) 0.0080(16) -0.0018(16)

loop_
_atom_type_symbol
_atom_type_description
_atom_type_scat_dispersion_real
_atom_type_scat_dispersion_imag
_atom_type_scat_source
C C 0.0033 0.0016 'International Tables Vol C Tables 4.2.6.8 and 6.1.1.4'
Br Br -0.2901 2.4595 'International Tables Vol C Tables 4.2.6.8 and 6.1.1.4'
N N 0.0061 0.0033 'International Tables Vol C Tables 4.2.6.8 and 6.1.1.4'
O O 0.0106 0.0060 'International Tables Vol C Tables 4.2.6.8 and 6.1.1.4'
H H 0.0000 0.0000 'International Tables Vol C Tables 4.2.6.8 and 6.1.1.4'

loop_
_geom_angle_atom_site_label_1
_geom_angle_atom_site_label_2
_geom_angle_atom_site_label_3
_geom_angle
N2 C1 N1 122.3(3)
N2 C1 C18 118.2(3)
N1 C1 C18 119.4(3)
C1 N1 C5 123.2(3)
C1 N1 C2 120.4(3)
C5 N1 C2 116.1(3)
C3 C2 N1 111.6(4)
C3 C2 H2A 109.3
N1 C2 H2A 109.3
C3 C2 H2B 109.3
N1 C2 H2B 109.3
H2A C2 H2B 108.0
C2 C3 C4 110.6(4)
C2 C3 H3A 109.5
C4 C3 H3A 109.5
C2 C3 H3B 109.5
C4 C3 H3B 109.5
H3A C3 H3B 108.1
N2 C4 C3 110.5(3)
N2 C4 H4A 109.6
C3 C4 H4A 109.6
N2 C4 H4B 109.6
C3 C4 H4B 109.6
H4A C4 H4B 108.1
C1 N2 C17 122.9(3)
C1 N2 C4 122.0(3)
C17 N2 C4 114.5(3)
N1 C5 C6 111.0(3)
N1 C5 H5A 109.4
C6 C5 H5A 109.4
N1 C5 H5B 109.4
C6 C5 H5B 109.4
H5A C5 H5B 108.0
C5 C6 C7 113.1(3)
C5 C6 H6A 109.0
C7 C6 H6A 109.0
C5 C6 H6B 109.0
C7 C6 H6B 109.0
H6A C6 H6B 107.8
C8 C7 C6 110.5(3)
C8 C7 H7A 109.5
C6 C7 H7A 109.5
C8 C7 H7B 109.5
C6 C7 H7B 109.5
H7A C7 H7B 108.1
C7 C8 C9 115.6(3)
C7 C8 H8A 108.4
C9 C8 H8A 108.4
C7 C8 H8B 108.4
C9 C8 H8B 108.4
H8A C8 H8B 107.4
C8 C9 C10 111.5(3)
C8 C9 H9A 109.3
C10 C9 H9A 109.3
C8 C9 H9B 109.3
C10 C9 H9B 109.3
H9A C9 H9B 108.0
C11 C10 C9 114.8(3)
C11 C10 H10A 108.6
C9 C10 H10A 108.6
C11 C10 H10B 108.6
C9 C10 H10B 108.6
H10A C10 H10B 107.5
C12 C11 C10 112.6(3)
C12 C11 H11A 109.1
C10 C11 H11A 109.1
C12 C11 H11B 109.1
C10 C11 H11B 109.1
H11A C11 H11B 107.8
C11 C12 C13 114.3(3)
C11 C12 H12A 108.7
C13 C12 H12A 108.7
C11 C12 H12B 108.7
C13 C12 H12B 108.7
H12A C12 H12B 107.6
C14 C13 C12 113.4(3)
C14 C13 H13A 108.9
C12 C13 H13A 108.9
C14 C13 H13B 108.9
C12 C13 H13B 108.9
H13A C13 H13B 107.7
C13 C14 C15 114.0(3)
C13 C14 H14A 108.8
C15 C14 H14A 108.8
C13 C14 H14B 108.8
C15 C14 H14B 108.8
H14A C14 H14B 107.7
C16 C15 C14 113.1(3)
C16 C15 H15A 109.0
C14 C15 H15A 109.0
C16 C15 H15B 109.0
C14 C15 H15B 109.0
H15A C15 H15B 107.8
C15 C16 H16A 109.5
C15 C16 H16B 109.5
H16A C16 H16B 109.5
C15 C16 H16C 109.5
H16A C16 H16C 109.5
H16B C16 H16C 109.5
N2 C17 H17A 109.5
N2 C17 H17B 109.5
H17A C17 H17B 109.5
N2 C17 H17C 109.5
H17A C17 H17C 109.5
H17B C17 H17C 109.5
C19 C18 C23 121.2(3)
C19 C18 C1 119.7(3)
C23 C18 C1 119.1(3)
C18 C19 C20 119.6(3)
C18 C19 H19 120.2
C20 C19 H19 120.2
C21 C20 C19 119.0(3)
C21 C20 H20 120.5
C19 C20 H20 120.5
C22 C21 C20 121.2(3)
C22 C21 C24 119.0(3)
C20 C21 C24 119.8(3)
C23 C22 C21 119.6(3)
C23 C22 H22 120.2
C21 C22 H22 120.2
C22 C23 C18 119.4(3)
C22 C23 H23 120.3
C18 C23 H23 120.3
N4 C24 N3 122.2(3)
N4 C24 C21 118.3(3)
N3 C24 C21 119.5(3)
C24 N3 C25 121.4(3)
C24 N3 C28 122.6(3)
C25 N3 C28 115.9(3)
N3 C25 C26 110.5(3)
N3 C25 H25A 109.5
C26 C25 H25A 109.5
N3 C25 H25B 109.5
C26 C25 H25B 109.5
H25A C25 H25B 108.1
C25 C26 C27 109.8(3)
C25 C26 H26A 109.7
C27 C26 H26A 109.7
C25 C26 H26B 109.7
C27 C26 H26B 109.7
H26A C26 H26B 108.2
N4 C27 C26 111.0(3)
N4 C27 H27A 109.4
C26 C27 H27A 109.4
N4 C27 H27B 109.4
C26 C27 H27B 109.4
H27A C27 H27B 108.0
C24 N4 C40 122.2(3)
C24 N4 C27 122.0(3)
C40 N4 C27 115.7(3)
C29A C28 N3 117.6(7)
N3 C28 C29 109.6(5)
C29A C28 H28A 107.9
N3 C28 H28A 107.9
C29 C28 H28A 126.0
C29A C28 H28B 107.9
N3 C28 H28B 107.9
C29 C28 H28B 96.6
H28A C28 H28B 107.2
C30 C29 C28 106.6(7)
C30 C29 H29A 110.4
C28 C29 H29A 110.4
C30 C29 H29B 110.4
C28 C29 H29B 110.4
H29A C29 H29B 108.6
C30 C29A C28 127.2(12)
C30 C29A H29C 105.5
C28 C29A H29C 105.5
C30 C29A H29D 105.5
C28 C29A H29D 105.5
H29C C29A H29D 106.1
C31A C30 C29A 133.8(11)
C29A C30 C31 123.6(8)
C31A C30 C29 126.4(8)
C31 C30 C29 110.1(6)
C32 C31 C30 111.3(7)
C32 C31 H31A 109.4
C30 C31 H31A 109.4
C32 C31 H31B 109.4
C30 C31 H31B 109.4
H31A C31 H31B 108.0
C30 C31A C32 139.1(13)
C30 C31A H31C 102.3
C32 C31A H31C 102.3
C30 C31A H31D 102.3
C32 C31A H31D 102.3
H31C C31A H31D 104.9
C33A C32 C31A 140.6(11)
C33A C32 C31 131.0(8)
C31A C32 C33 131.0(8)
C31 C32 C33 112.9(6)
C34 C33 C32 112.7(7)
C34 C33 H33A 109.1
C32 C33 H33A 109.1
C34 C33 H33B 109.1
C32 C33 H33B 109.1
H33A C33 H33B 107.8
C32 C33A C34 142.2(14)
C32 C33A H33C 101.4
C34 C33A H33C 101.4
C32 C33A H33D 101.4
C34 C33A H33D 101.4
H33C C33A H33D 104.6
C35A C34 C33A 141.4(11)
C35A C34 C33 131.8(8)
C33A C34 C35 134.2(8)
C33 C34 C35 114.5(6)
C34 C35A C36 140.6(14)
C34 C35A H35A 101.9
C36 C35A H35A 101.9
C34 C35A H35B 101.9
C36 C35A H35B 101.9
H35A C35A H35B 104.7
C36 C35 C34 114.3(7)
C36 C35 H35C 108.7
C34 C35 H35C 108.7
C36 C35 H35D 108.7
C34 C35 H35D 108.7
H35C C35 H35D 107.6
C37A C36 C35A 138.8(12)
C35A C36 C37 134.5(8)
C37A C36 C35 130.1(8)
C37 C36 C35 116.5(7)
C38 C37 C36 118.5(8)
C38 C37 H37A 107.7
C36 C37 H37A 107.7
C38 C37 H37B 107.7
C36 C37 H37B 107.7
H37A C37 H37B 107.1
C36 C37A C38 137.5(14)
C36 C37A H37C 102.7
C38 C37A H37C 102.7
C36 C37A H37D 102.7
C38 C37A H37D 102.7
H37C C37A H37D 105.0
C37A C38 C39 134.1(8)
C39 C38 C37 123.4(6)
C38 C39 H39A 109.5
C38 C39 H39B 109.5
H39A C39 H39B 109.5
C38 C39 H39C 109.5
H39A C39 H39C 109.5
H39B C39 H39C 109.5
N4 C40 H40A 109.5
N4 C40 H40B 109.5
H40A C40 H40B 109.5
N4 C40 H40C 109.5
H40A C40 H40C 109.5
H40B C40 H40C 109.5

loop_
_geom_bond_atom_site_label_1
_geom_bond_atom_site_label_2
_geom_bond_distance
C1 N2 1.314(4)
C1 N1 1.319(4)
C1 C18 1.492(4)
N1 C5 1.467(4)
N1 C2 1.472(5)
C2 C3 1.466(7)
C2 H2A 0.9900
C2 H2B 0.9900
C3 C4 1.491(6)
C3 H3A 0.9900
C3 H3B 0.9900
C4 N2 1.475(4)
C4 H4A 0.9900
C4 H4B 0.9900
N2 C17 1.459(4)
C5 C6 1.511(6)
C5 H5A 0.9900
C5 H5B 0.9900
C6 C7 1.527(5)
C6 H6A 0.9900
C6 H6B 0.9900
C7 C8 1.523(5)
C7 H7A 0.9900
C7 H7B 0.9900
C8 C9 1.525(5)
C8 H8A 0.9900
C8 H8B 0.9900
C9 C10 1.526(5)
C9 H9A 0.9900
C9 H9B 0.9900
C10 C11 1.520(5)
C10 H10A 0.9900
C10 H10B 0.9900
C11 C12 1.518(5)
C11 H11A 0.9900
C11 H11B 0.9900
C12 C13 1.522(5)
C12 H12A 0.9900
C12 H12B 0.9900
C13 C14 1.518(5)
C13 H13A 0.9900
C13 H13B 0.9900
C14 C15 1.521(5)
C14 H14A 0.9900
C14 H14B 0.9900
C15 C16 1.519(6)
C15 H15A 0.9900
C15 H15B 0.9900
C16 H16A 0.9800
C16 H16B 0.9800
C16 H16C 0.9800
C17 H17A 0.9800
C17 H17B 0.9800
C17 H17C 0.9800
C18 C19 1.382(4)
C18 C23 1.396(4)
C19 C20 1.397(4)
C19 H19 0.9500
C20 C21 1.395(4)
C20 H20 0.9500
C21 C22 1.390(4)
C21 C24 1.487(4)
C22 C23 1.385(4)
C22 H22 0.9500
C23 H23 0.9500
C24 N4 1.317(4)
C24 N3 1.321(4)
N3 C25 1.465(4)
N3 C28 1.466(4)
C25 C26 1.496(6)
C25 H25A 0.9900
C25 H25B 0.9900
C26 C27 1.500(6)
C26 H26A 0.9900
C26 H26B 0.9900
C27 N4 1.465(4)
C27 H27A 0.9900
C27 H27B 0.9900
N4 C40 1.458(4)
C28 C29A 1.430(12)
C28 C29 1.589(11)
C28 H28A 0.9900
C28 H28B 0.9900
C29 C30 1.553(10)
C29 H29A 0.9900
C29 H29B 0.9900
C29A C30 1.383(12)
C29A H29C 0.9900
C29A H29D 0.9900
C30 C31A 1.357(11)
C30 C31 1.552(10)
C31 C32 1.528(10)
C31 H31A 0.9900
C31 H31B 0.9900
C31A C32 1.357(11)
C31A H31C 0.9900
C31A H31D 0.9900
C32 C33A 1.333(11)
C32 C33 1.541(10)
C33 C34 1.522(10)
C33 H33A 0.9900
C33 H33B 0.9900
C33A C34 1.362(11)
C33A H33C 0.9900
C33A H33D 0.9900
C34 C35A 1.326(11)
C34 C35 1.524(10)
C35A C36 1.375(11)
C35A H35A 0.9900
C35A H35B 0.9900
C35 C36 1.502(10)
C35 H35C 0.9900
C35 H35D 0.9900
C36 C37A 1.347(14)
C36 C37 1.496(12)
C37 C38 1.467(12)
C37 H37A 0.9900
C37 H37B 0.9900
C37A C38 1.385(14)
C37A H37C 0.9900
C37A H37D 0.9900
C38 C39 1.416(7)
C39 H39A 0.9800
C39 H39B 0.9800
C39 H39C 0.9800
C40 H40A 0.9800
C40 H40B 0.9800
C40 H40C 0.9800
